data_2218891
loop_
_publ_author_name
'Jia, Runhong'
'Tu, ShuJiang'

_publ_section_title
;
 6-Amino-4-(4-chlorophenyl)-2-oxo-1,2-dihydropyridine-3,5-dicarbonitrile
 ethanol solvate
;
_journal_coeditor_code BQ2082
_journal_issue 8
_journal_name_full 'Acta Crystallographica Section E'
_journal_page_first o1578
_journal_paper_doi 10.1107/S1600536808022551
_journal_volume 64
_journal_year 2008
_chemical_formula_iupac 'C13 H7 Cl N4 O, C2 H6 O'
_chemical_formula_moiety 'C13 H7 Cl N4 O, C2 H6 O'
_chemical_formula_sum 'C15 H13 Cl N4 O2'
_chemical_formula_weight 316.74
_chemical_name_systematic
;
6-Amino-4-(4-chlorophenyl)-2-oxo-1,2-dihydropyridine-3,5-dicarbonitrile
ethanol solvate
;
_space_group_IT_number 2
_symmetry_cell_setting triclinic
_symmetry_space_group_name_Hall '-P 1'
_symmetry_space_group_name_H-M 'P -1'
_atom_sites_solution_hydrogens geom
_atom_sites_solution_primary direct
_atom_sites_solution_secondary difmap
_cell_angle_alpha 88.634(2)
_cell_angle_beta 84.6430(10)
_cell_angle_gamma 81.7000(10)
_cell_formula_units_Z 2
_cell_length_a 6.7787(10)
_cell_length_b 10.4318(14)
_cell_length_c 11.2857(17)
_cell_measurement_reflns_used 566
_cell_measurement_temperature 298(2)
_cell_measurement_theta_max 20.294
_cell_measurement_theta_min 2.665
_cell_volume 786.2(2)
_computing_cell_refinement 'SMART (Bruker, 1998)'
_computing_data_collection 'SMART (Bruker, 1998)'
_computing_data_reduction 'SAINT (Bruker, 1999)'
_computing_molecular_graphics 'SHELXTL (Sheldrick, 2008)'
_computing_publication_material 'SHELXTL (Sheldrick, 2008)'
_computing_structure_refinement 'SHELXL97 (Sheldrick, 2008)'
_computing_structure_solution 'SHELXS97 (Sheldrick, 2008)'
_diffrn_ambient_temperature 298(2)
_diffrn_measured_fraction_theta_full 0.989
_diffrn_measured_fraction_theta_max 0.989
_diffrn_measurement_device_type 'Bruker SMART CCD area-detector'
_diffrn_measurement_method '\f and \w'
_diffrn_radiation_monochromator graphite
_diffrn_radiation_source 'fine-focus sealed tube'
_diffrn_radiation_type MoK\a
_diffrn_radiation_wavelength 0.71073
_diffrn_reflns_av_R_equivalents 0.0332
_diffrn_reflns_av_sigmaI/netI 0.1044
_diffrn_reflns_limit_h_max 7
_diffrn_reflns_limit_h_min -8
_diffrn_reflns_limit_k_max 12
_diffrn_reflns_limit_k_min -7
_diffrn_reflns_limit_l_max 11
_diffrn_reflns_limit_l_min -13
_diffrn_reflns_number 4165
_diffrn_reflns_theta_full 25.00
_diffrn_reflns_theta_max 25.00
_diffrn_reflns_theta_min 1.97
_exptl_absorpt_coefficient_mu 0.255
_exptl_absorpt_correction_T_max 0.9924
_exptl_absorpt_correction_T_min 0.9652
_exptl_absorpt_correction_type multi-scan
_exptl_absorpt_process_details '(SADABS; Sheldrick, 1996)'
_exptl_crystal_colour colorless
_exptl_crystal_density_diffrn 1.338
_exptl_crystal_density_method 'not measured'
_exptl_crystal_description block
_exptl_crystal_F_000 328
_exptl_crystal_size_max 0.14
_exptl_crystal_size_mid 0.09
_exptl_crystal_size_min 0.03
_refine_diff_density_max 0.307
_refine_diff_density_min -0.244
_refine_ls_extinction_method none
_refine_ls_goodness_of_fit_ref 1.009
_refine_ls_hydrogen_treatment constr
_refine_ls_matrix_type full
_refine_ls_number_parameters 199
_refine_ls_number_reflns 2727
_refine_ls_number_restraints 0
_refine_ls_restrained_S_all 1.009
_refine_ls_R_factor_all 0.1563
_refine_ls_R_factor_gt 0.0560
_refine_ls_shift/su_max 0.000
_refine_ls_shift/su_mean 0.000
_refine_ls_structure_factor_coef Fsqd
_refine_ls_weighting_details 'calc w=1/[\s^2^(Fo^2^)+(0.0453P)^2^+0.0621P] where P=(Fo^2^+2Fc^2^)/3'
_refine_ls_weighting_scheme calc
_refine_ls_wR_factor_gt 0.1071
_refine_ls_wR_factor_ref 0.1403
_reflns_number_gt 1162
_reflns_number_total 2727
_reflns_threshold_expression I>2\s(I)
_cod_data_source_file bq2082.cif
_cod_data_source_block I
_cod_depositor_comments
;
The following automatic conversions were performed:
'_symmetry_cell_setting' value 'Triclinic' changed to 'triclinic'
according to '/home/saulius/struct/CIF-dictionaries/cif_core.dic'
dictionary named 'cif_core.dic' version 2.4.1 from 2010-06-29.

Automatic conversion script
Id: cif_fix_enum 1527 2010-12-29 10:47:43Z saulius 

The following automatic conversions were performed:

'_symmetry_cell_setting' value 'Triclinic' changed to 'triclinic'
according to /home/saulius/struct/CIF-dictionaries/cif_core.dic
dictionary named 'cif_core.dic' version 2.4.1 from 2010-06-29.

Automatic conversion script
Id: cif_fix_values 1715 2011-07-08 13:25:40Z adriana 
;
_cod_database_code 2218891
_cod_database_fobs_code 2218891

loop_
_symmetry_equiv_pos_as_xyz
'x, y, z'
'-x, -y, -z'

loop_
_atom_site_type_symbol
_atom_site_label
_atom_site_fract_x
_atom_site_fract_y
_atom_site_fract_z
_atom_site_U_iso_or_equiv
_atom_site_adp_type
_atom_site_calc_flag
_atom_site_refinement_flags
_atom_site_occupancy
Cl Cl1 0.3974(2) 0.82840(13) -0.02206(12) 0.0905(6) Uani d . 1
N N1 0.5949(5) 0.1640(3) 0.4620(3) 0.0420(9) Uani d . 1
H H1 0.6264 0.0964 0.5051 0.050 Uiso calc R 1
N N2 0.8641(5) 0.2447(3) 0.5286(3) 0.0520(10) Uani d . 1
H H2A 0.8877 0.1748 0.5700 0.062 Uiso calc R 1
H H2B 0.9398 0.3040 0.5304 0.062 Uiso calc R 1
N N3 0.8433(5) 0.5684(4) 0.4171(3) 0.0565(11) Uani d . 1
N N4 0.0902(6) 0.2779(4) 0.1960(3) 0.0705(13) Uani d . 1
O O1 0.3337(4) 0.0727(3) 0.4075(2) 0.0544(9) Uani d . 1
O O2 -0.0003(5) 0.0195(3) 0.6598(3) 0.0923(13) Uani d . 1
H H2 -0.0927 -0.0237 0.6639 0.138 Uiso calc R 1
C C1 0.7115(6) 0.2611(4) 0.4621(3) 0.0389(11) Uani d . 1
C C2 0.6615(5) 0.3715(4) 0.3915(3) 0.0353(10) Uani d . 1
C C3 0.5067(6) 0.3773(4) 0.3158(3) 0.0376(10) Uani d . 1
C C4 0.3897(6) 0.2774(4) 0.3224(3) 0.0389(11) Uani d . 1
C C5 0.4310(6) 0.1666(4) 0.3979(3) 0.0405(11) Uani d . 1
C C6 0.7651(6) 0.4800(4) 0.4034(3) 0.0422(11) Uani d . 1
C C7 0.2249(6) 0.2769(4) 0.2514(4) 0.0473(12) Uani d . 1
C C8 0.4755(6) 0.4877(4) 0.2317(3) 0.0389(10) Uani d . 1
C C9 0.2890(6) 0.5612(4) 0.2250(4) 0.0526(12) Uani d . 1
H H9 0.1789 0.5406 0.2733 0.063 Uiso calc R 1
C C10 0.2668(7) 0.6653(5) 0.1464(4) 0.0615(14) Uani d . 1
H H10 0.1416 0.7145 0.1427 0.074 Uiso calc R 1
C C11 0.4283(8) 0.6966(4) 0.0736(4) 0.0576(13) Uani d . 1
C C12 0.6122(7) 0.6221(4) 0.0768(4) 0.0494(12) Uani d . 1
H H12 0.7202 0.6412 0.0259 0.059 Uiso calc R 1
C C13 0.6369(6) 0.5191(4) 0.1552(3) 0.0425(11) Uani d . 1
H H13 0.7622 0.4697 0.1574 0.051 Uiso calc R 1
C C14 0.0839(8) 0.0126(5) 0.7684(4) 0.0776(16) Uani d . 1
H H14A 0.1464 -0.0753 0.7828 0.093 Uiso calc R 1
H H14B -0.0200 0.0359 0.8324 0.093 Uiso calc R 1
C C15 0.2369(8) 0.1030(5) 0.7664(5) 0.0884(18) Uani d . 1
H H15A 0.2941 0.0980 0.8413 0.133 Uiso calc R 1
H H15B 0.1743 0.1900 0.7528 0.133 Uiso calc R 1
H H15C 0.3404 0.0788 0.7037 0.133 Uiso calc R 1

loop_
_atom_site_aniso_label
_atom_site_aniso_U_11
_atom_site_aniso_U_22
_atom_site_aniso_U_33
_atom_site_aniso_U_12
_atom_site_aniso_U_13
_atom_site_aniso_U_23
Cl1 0.1212(13) 0.0645(10) 0.0815(10) -0.0005(8) -0.0159(8) 0.0352(8)
N1 0.050(2) 0.032(2) 0.049(2) -0.0153(18) -0.0145(17) 0.0133(18)
N2 0.058(2) 0.041(2) 0.065(2) -0.0234(19) -0.025(2) 0.015(2)
N3 0.064(3) 0.056(3) 0.057(2) -0.028(2) -0.016(2) 0.010(2)
N4 0.063(3) 0.068(3) 0.088(3) -0.025(2) -0.031(2) 0.018(3)
O1 0.0521(19) 0.047(2) 0.074(2) -0.0301(16) -0.0224(16) 0.0188(17)
O2 0.097(3) 0.081(3) 0.119(3) -0.050(2) -0.067(2) 0.045(2)
C1 0.043(3) 0.036(3) 0.041(2) -0.011(2) -0.011(2) 0.004(2)
C2 0.041(3) 0.031(3) 0.037(2) -0.014(2) -0.0074(19) 0.004(2)
C3 0.041(3) 0.034(3) 0.038(2) -0.011(2) 0.000(2) 0.004(2)
C4 0.038(2) 0.040(3) 0.042(2) -0.014(2) -0.008(2) 0.008(2)
C5 0.038(3) 0.040(3) 0.045(3) -0.007(2) -0.009(2) 0.008(2)
C6 0.047(3) 0.041(3) 0.041(3) -0.013(2) -0.006(2) 0.007(2)
C7 0.046(3) 0.043(3) 0.055(3) -0.015(2) -0.008(2) 0.013(2)
C8 0.040(3) 0.034(3) 0.045(3) -0.014(2) -0.005(2) 0.007(2)
C9 0.052(3) 0.040(3) 0.065(3) -0.005(2) -0.004(2) 0.009(3)
C10 0.052(3) 0.050(3) 0.077(4) 0.006(3) -0.005(3) 0.009(3)
C11 0.072(4) 0.045(3) 0.057(3) -0.004(3) -0.018(3) 0.016(3)
C12 0.064(3) 0.046(3) 0.042(3) -0.023(3) -0.010(2) 0.012(2)
C13 0.043(3) 0.042(3) 0.045(3) -0.012(2) -0.010(2) 0.008(2)
C14 0.103(4) 0.058(4) 0.078(4) -0.023(3) -0.027(3) 0.010(3)
C15 0.085(4) 0.074(4) 0.115(5) -0.020(3) -0.036(3) -0.014(4)

loop_
_atom_type_symbol
_atom_type_description
_atom_type_scat_dispersion_real
_atom_type_scat_dispersion_imag
_atom_type_scat_source
C C 0.0033 0.0016 'International Tables Vol C Tables 4.2.6.8 and 6.1.1.4'
H H 0.0000 0.0000 'International Tables Vol C Tables 4.2.6.8 and 6.1.1.4'
N N 0.0061 0.0033 'International Tables Vol C Tables 4.2.6.8 and 6.1.1.4'
O O 0.0106 0.0060 'International Tables Vol C Tables 4.2.6.8 and 6.1.1.4'
Cl Cl 0.1484 0.1585 'International Tables Vol C Tables 4.2.6.8 and 6.1.1.4'

loop_
_geom_angle_atom_site_label_1
_geom_angle_atom_site_label_2
_geom_angle_atom_site_label_3
_geom_angle
C1 N1 C5 124.9(3)
C1 N1 H1 117.5
C5 N1 H1 117.5
C1 N2 H2A 120.0
C1 N2 H2B 120.0
H2A N2 H2B 120.0
C14 O2 H2 109.5
N2 C1 N1 118.0(4)
N2 C1 C2 124.1(4)
N1 C1 C2 117.9(4)
C1 C2 C3 120.7(4)
C1 C2 C6 118.1(3)
C3 C2 C6 121.1(4)
C4 C3 C2 118.4(4)
C4 C3 C8 122.5(3)
C2 C3 C8 119.1(4)
C3 C4 C5 121.8(4)
C3 C4 C7 122.4(4)
C5 C4 C7 115.7(4)
O1 C5 N1 118.8(4)
O1 C5 C4 125.3(4)
N1 C5 C4 115.9(4)
N3 C6 C2 177.2(5)
N4 C7 C4 178.7(5)
C9 C8 C13 118.5(4)
C9 C8 C3 121.9(4)
C13 C8 C3 119.7(4)
C10 C9 C8 120.0(4)
C10 C9 H9 120.0
C8 C9 H9 120.0
C11 C10 C9 120.7(4)
C11 C10 H10 119.6
C9 C10 H10 119.6
C12 C11 C10 119.7(4)
C12 C11 Cl1 120.5(4)
C10 C11 Cl1 119.8(4)
C11 C12 C13 120.2(4)
C11 C12 H12 119.9
C13 C12 H12 119.9
C12 C13 C8 120.8(4)
C12 C13 H13 119.6
C8 C13 H13 119.6
O2 C14 C15 109.8(4)
O2 C14 H14A 109.7
C15 C14 H14A 109.7
O2 C14 H14B 109.7
C15 C14 H14B 109.7
H14A C14 H14B 108.2
C14 C15 H15A 109.5
C14 C15 H15B 109.5
H15A C15 H15B 109.5
C14 C15 H15C 109.5
H15A C15 H15C 109.5
H15B C15 H15C 109.5

loop_
_geom_bond_atom_site_label_1
_geom_bond_atom_site_label_2
_geom_bond_distance
Cl1 C11 1.728(4)
N1 C1 1.372(4)
N1 C5 1.377(4)
N1 H1 0.8600
N2 C1 1.323(4)
N2 H2A 0.8600
N2 H2B 0.8600
N3 C6 1.147(5)
N4 C7 1.152(5)
O1 C5 1.255(4)
O2 C14 1.396(5)
O2 H2 0.8200
C1 C2 1.404(5)
C2 C3 1.407(5)
C2 C6 1.432(5)
C3 C4 1.395(5)
C3 C8 1.479(5)
C4 C5 1.429(5)
C4 C7 1.435(5)
C8 C9 1.388(5)
C8 C13 1.401(5)
C9 C10 1.385(5)
C9 H9 0.9300
C10 C11 1.380(6)
C10 H10 0.9300
C11 C12 1.374(6)
C12 C13 1.377(5)
C12 H12 0.9300
C13 H13 0.9300
C14 C15 1.497(6)
C14 H14A 0.9700
C14 H14B 0.9700
C15 H15A 0.9600
C15 H15B 0.9600
C15 H15C 0.9600

loop_
_geom_hbond_atom_site_label_D
_geom_hbond_atom_site_label_H
_geom_hbond_atom_site_label_A
_geom_hbond_site_symmetry_A
_geom_hbond_distance_DH
_geom_hbond_distance_HA
_geom_hbond_distance_DA
_geom_hbond_angle_DHA
O2 H2 O1 2_556 0.82 2.02 2.755(4) 148.7
N2 H2B N3 2_766 0.86 2.25 3.084(5) 164.2
N2 H2A O2 1_655 0.86 1.98 2.832(4) 168.3
N1 H1 O1 2_656 0.86 2.00 2.849(4) 170.8

loop_
_geom_torsion_atom_site_label_1
_geom_torsion_atom_site_label_2
_geom_torsion_atom_site_label_3
_geom_torsion_atom_site_label_4
_geom_torsion
C5 N1 C1 N2 179.8(4)
C5 N1 C1 C2 -0.3(6)
N2 C1 C2 C3 174.8(4)
N1 C1 C2 C3 -5.0(6)
N2 C1 C2 C6 -8.4(6)
N1 C1 C2 C6 171.8(3)
C1 C2 C3 C4 7.1(6)
C6 C2 C3 C4 -169.6(4)
C1 C2 C3 C8 -172.3(4)
C6 C2 C3 C8 11.0(6)
C2 C3 C4 C5 -4.0(6)
C8 C3 C4 C5 175.4(4)
C2 C3 C4 C7 178.1(4)
C8 C3 C4 C7 -2.5(6)
C1 N1 C5 O1 -178.4(4)
C1 N1 C5 C4 3.3(6)
C3 C4 C5 O1 -179.2(4)
C7 C4 C5 O1 -1.2(6)
C3 C4 C5 N1 -1.0(6)
C7 C4 C5 N1 177.1(4)
C4 C3 C8 C9 52.2(6)
C2 C3 C8 C9 -128.5(4)
C4 C3 C8 C13 -127.0(4)
C2 C3 C8 C13 52.4(5)
C13 C8 C9 C10 -1.9(6)
C3 C8 C9 C10 178.9(4)
C8 C9 C10 C11 0.4(7)
C9 C10 C11 C12 1.6(7)
C9 C10 C11 Cl1 -179.0(4)
C10 C11 C12 C13 -2.2(7)
Cl1 C11 C12 C13 178.5(3)
C11 C12 C13 C8 0.7(6)
C9 C8 C13 C12 1.3(6)
C3 C8 C13 C12 -179.5(4)

loop_
_cod_related_entry_id
_cod_related_entry_database
_cod_related_entry_code
1 ChemSpider 30655552
